data_7156471
loop_
_publ_author_name
'Li, Lian-Hua'
'Niu, Zhi-Jie'
'Liang, Yong-Min'

_publ_section_title
;
 New Friedel-Crafts strategy for preparing 3-acylindoles.
;
_journal_issue 42
_journal_name_full 'Organic &amp; biomolecular chemistry'
_journal_page_first 7792
_journal_page_last 7796
_journal_paper_doi 10.1039/c8ob02094a
_journal_volume 16
_journal_year 2018
_chemical_formula_moiety 'C18 H17 N O'
_chemical_formula_sum 'C18 H17 N O'
_chemical_formula_weight 263.33
_space_group_crystal_system monoclinic
_space_group_IT_number 15
_space_group_name_Hall '-I 2yc'
_space_group_name_H-M_alt 'I 1 2/c 1'
_symmetry_space_group_name_Hall '-I 2yc'
_symmetry_space_group_name_H-M 'I 1 2/c 1'
_atom_sites_solution_hydrogens geom
_atom_sites_solution_primary iterative
_atom_sites_solution_secondary difmap
_audit_creation_date 2018-03-07
_audit_creation_method
;
Olex2 1.2
(compiled 2017.03.28 svn.r3405 for OlexSys, GUI svn.r5337)
;
_audit_update_record
;
2018-07-25 deposited with the CCDC.
2018-10-02 downloaded from the CCDC.
;
_cell_angle_alpha 90.00
_cell_angle_beta 108.711(3)
_cell_angle_gamma 90.00
_cell_formula_units_Z 16
_cell_length_a 22.0489(5)
_cell_length_b 15.0516(3)
_cell_length_c 18.1612(4)
_cell_measurement_reflns_used 4318
_cell_measurement_temperature 290.04(10)
_cell_measurement_theta_max 69.8630
_cell_measurement_theta_min 10.3330
_cell_volume 5708.6(2)
_computing_cell_refinement 'CrysAlisPro 1.171.38.41 (Rigaku OD, 2015)'
_computing_data_collection 'CrysAlisPro 1.171.38.41 (Rigaku OD, 2015)'
_computing_data_reduction 'CrysAlisPro 1.171.38.41 (Rigaku OD, 2015)'
_computing_molecular_graphics 'Olex2 (Dolomanov et al., 2009)'
_computing_publication_material 'Olex2 (Dolomanov et al., 2009)'
_computing_structure_refinement 'ShelXL (Sheldrick, 2015)'
_computing_structure_solution 'olex2.solve (Bourhis et al., 2015)'
_diffrn_ambient_environment air
_diffrn_ambient_temperature 290.04(10)
_diffrn_detector 'CCD plate'
_diffrn_detector_area_resol_mean 16.0733
_diffrn_detector_type Eos
_diffrn_measured_fraction_theta_full 0.971
_diffrn_measured_fraction_theta_max 0.971
_diffrn_measurement_details
;
List of Runs (angles in degrees, time in seconds):

  # Type    Start    End  Width  t~exp~   \w     \q     \k     \f   Frames
#--------------------------------------------------------------------------
  1  \w    -15.00  73.00   1.00    1.00    --   54.00 -57.00 120.00   88
  2  \w     50.00 104.00   1.00    1.00    --   54.00-125.00  90.00   54
  3  \w     64.00  90.00   1.00    1.00    --  108.00-111.00  90.00   26
  4  \w     40.00 125.00   1.00    1.00    --  108.00 -50.00   0.00   85
  5  \w     81.00 108.00   1.00    1.00    --  108.00-111.00 -60.00   27
  6  \w     38.00  97.00   1.00    1.00    --  108.00 -50.00  90.00   59
  7  \w     41.00 116.00   1.00    1.00    --   54.00  57.00  30.00   75
  8  \w    108.00 157.00   1.00    1.00    --  108.00 111.00 120.00   49
  9  \w    105.00 171.00   1.00    1.00    --  108.00 111.00  90.00   66
 10  \w    100.00 177.00   1.00    1.00    --  108.00 111.00 150.00   77
 11  \w     80.00 105.00   1.00    1.00    --  108.00 178.00 -60.00   25
 12  \w     97.00 132.00   1.00    1.00    --  108.00  63.00-180.00   35
 13  \w     86.00 169.00   1.00    1.00    --  108.00  50.00-120.00   83
 14  \w     68.00 122.00   1.00    1.00    --   54.00  57.00 -90.00   54
;
_diffrn_measurement_device 'four-circle diffractometer'
_diffrn_measurement_device_type 'SuperNova, Dual, Cu at zero, Eos'
_diffrn_measurement_method '\w scans'
_diffrn_orient_matrix_type 'CrysAlisPro convention (1999,Acta A55,543-557)'
_diffrn_orient_matrix_UB_11 -0.0633538000
_diffrn_orient_matrix_UB_12 0.0362810000
_diffrn_orient_matrix_UB_13 0.0067506000
_diffrn_orient_matrix_UB_21 0.0241495000
_diffrn_orient_matrix_UB_22 -0.0180923000
_diffrn_orient_matrix_UB_23 0.0881368000
_diffrn_orient_matrix_UB_31 0.0291196000
_diffrn_orient_matrix_UB_32 0.0939538000
_diffrn_orient_matrix_UB_33 0.0143786000
_diffrn_radiation_monochromator mirror
_diffrn_radiation_probe x-ray
_diffrn_radiation_type CuK\a
_diffrn_radiation_wavelength 1.54184
_diffrn_reflns_av_R_equivalents 0.0267
_diffrn_reflns_av_unetI/netI 0.0358
_diffrn_reflns_limit_h_max 26
_diffrn_reflns_limit_h_min -26
_diffrn_reflns_limit_k_max 18
_diffrn_reflns_limit_k_min -13
_diffrn_reflns_limit_l_max 22
_diffrn_reflns_limit_l_min -18
_diffrn_reflns_number 10519
_diffrn_reflns_theta_full 69.96
_diffrn_reflns_theta_max 69.96
_diffrn_reflns_theta_min 10.28
_diffrn_source 'micro-focus sealed X-ray tube'
_diffrn_source_type 'SuperNova (Cu) X-ray Source'
_exptl_absorpt_coefficient_mu 0.590
_exptl_absorpt_correction_T_max 1.00000
_exptl_absorpt_correction_T_min 0.31328
_exptl_absorpt_correction_type multi-scan
_exptl_absorpt_process_details
;
CrysAlisPro 1.171.38.41 (Rigaku Oxford Diffraction, 2015)
Empirical absorption correction using spherical harmonics,
 implemented in SCALE3 ABSPACK scaling algorithm.
;
_exptl_crystal_colour 'clear light colourless'
_exptl_crystal_colour_lustre clear
_exptl_crystal_colour_modifier light
_exptl_crystal_colour_primary colourless
_exptl_crystal_density_diffrn 1.226
_exptl_crystal_density_method 'not measured'
_exptl_crystal_description block
_exptl_crystal_F_000 2240
_exptl_crystal_size_max 0.21
_exptl_crystal_size_mid 0.15
_exptl_crystal_size_min 0.14
_refine_diff_density_max 0.214
_refine_diff_density_min -0.189
_refine_diff_density_rms 0.033
_refine_ls_extinction_method none
_refine_ls_goodness_of_fit_ref 1.034
_refine_ls_hydrogen_treatment constr
_refine_ls_matrix_type full
_refine_ls_number_parameters 363
_refine_ls_number_reflns 5245
_refine_ls_number_restraints 0
_refine_ls_restrained_S_all 1.034
_refine_ls_R_factor_all 0.0506
_refine_ls_R_factor_gt 0.0416
_refine_ls_shift/su_max 0.001
_refine_ls_shift/su_mean 0.000
_refine_ls_structure_factor_coef Fsqd
_refine_ls_weighting_details 'calc w=1/[\s^2^(Fo^2^)+(0.0585P)^2^+1.6154P] where P=(Fo^2^+2Fc^2^)/3'
_refine_ls_weighting_scheme calc
_refine_ls_wR_factor_gt 0.1075
_refine_ls_wR_factor_ref 0.1155
_reflns_number_gt 4402
_reflns_number_total 5245
_reflns_threshold_expression >2sigma(I)
_cod_data_source_file c8ob02094a2.cif
_cod_data_source_block lilh_0306_4_2
_cod_depositor_comments 'Adding full bibliography for 7156470--7156473.cif.'
_cod_database_code 7156471
_reflns_odcompleteness_completeness 98.78
_reflns_odcompleteness_iscentric 1
_reflns_odcompleteness_theta 66.97
_olex2_refinement_description
;
1. Fixed Uiso
 At 1.2 times of:
  All C(H) groups, All C(H,H) groups
 At 1.5 times of:
  All C(H,H,H) groups
2.a Secondary CH2 refined with riding coordinates:
 C11(H11A,H11B), C12(H12A,H12B), C28(H28A,H28B), C29(H29A,H29B)
2.b Aromatic/amide H refined with riding coordinates:
 C2(H2), C3(H3), C4(H4), C5(H5), C8(H8), C14(H14), C15(H15), C16(H16),
 C17(H17), C18(H18), C20(H20), C21(H21), C22(H22), C23(H23), C26(H26), C31(H31),
  C32(H32), C33(H33), C34(H34), C35(H35)
2.c Idealised Me refined as rotating group:
 C9(H9A,H9B,H9C), C0AA(H0AA,H0AB,H0AC)
;
_olex2_date_sample_data_collection 2018-03-06
_olex2_submission_special_instructions 'No special instructions were received'
_oxdiff_exptl_absorpt_empirical_details
;
Empirical correction (ABSPACK) includes:
- Absorption correction using spherical harmonics
- Frame scaling
;
_oxdiff_exptl_absorpt_empirical_full_max 3.442
_oxdiff_exptl_absorpt_empirical_full_min 0.696

loop_
_space_group_symop_id
_space_group_symop_operation_xyz
1 'x, y, z'
2 '-x, y, -z+1/2'
3 'x+1/2, y+1/2, z+1/2'
4 '-x+1/2, y+1/2, -z+1'
5 '-x, -y, -z'
6 'x, -y, z-1/2'
7 '-x+1/2, -y+1/2, -z+1/2'
8 'x+1/2, -y+1/2, z'

loop_
_atom_site_label
_atom_site_type_symbol
_atom_site_fract_x
_atom_site_fract_y
_atom_site_fract_z
_atom_site_U_iso_or_equiv
_atom_site_adp_type
_atom_site_occupancy
_atom_site_calc_flag
_atom_site_refinement_flags_posn
O1 O 0.45105(5) 0.73036(8) 0.54394(6) 0.0522(3) Uani 1 d .
N1 N 0.44181(5) 0.49938(8) 0.37692(6) 0.0342(3) Uani 1 d .
C1 C 0.41093(6) 0.47679(9) 0.42976(7) 0.0311(3) Uani 1 d .
C2 C 0.38119(6) 0.39712(9) 0.43717(8) 0.0375(3) Uani 1 d .
H2 H 0.3796 0.3493 0.4042 0.045 Uiso 1 calc R
C3 C 0.35409(6) 0.39273(10) 0.49606(9) 0.0426(3) Uani 1 d .
H3 H 0.3337 0.3407 0.5029 0.051 Uiso 1 calc R
C4 C 0.35665(7) 0.46467(11) 0.54550(9) 0.0436(4) Uani 1 d .
H4 H 0.3380 0.4596 0.5846 0.052 Uiso 1 calc R
C5 C 0.38624(6) 0.54318(10) 0.53756(8) 0.0376(3) Uani 1 d .
H5 H 0.3875 0.5908 0.5707 0.045 Uiso 1 calc R
C6 C 0.41436(6) 0.54992(9) 0.47868(7) 0.0305(3) Uani 1 d .
C7 C 0.44931(6) 0.61842(9) 0.45390(7) 0.0308(3) Uani 1 d .
C8 C 0.46443(6) 0.58329(9) 0.39211(7) 0.0329(3) Uani 1 d .
H8 H 0.4871 0.6131 0.3645 0.040 Uiso 1 calc R
C9 C 0.44989(8) 0.44122(11) 0.31736(9) 0.0500(4) Uani 1 d .
H9A H 0.4087 0.4261 0.2816 0.075 Uiso 1 calc GR
H9B H 0.4716 0.3881 0.3410 0.075 Uiso 1 calc GR
H9C H 0.4747 0.4709 0.2900 0.075 Uiso 1 calc GR
C10 C 0.46694(6) 0.70552(10) 0.48845(8) 0.0347(3) Uani 1 d .
C11 C 0.50773(6) 0.76479(9) 0.45546(8) 0.0331(3) Uani 1 d .
H11A H 0.5467 0.7333 0.4577 0.040 Uiso 1 calc R
H11B H 0.4846 0.7769 0.4013 0.040 Uiso 1 calc R
C12 C 0.52535(8) 0.85229(11) 0.49866(10) 0.0505(4) Uani 1 d .
H12A H 0.4876 0.8897 0.4862 0.061 Uiso 1 calc R
H12B H 0.5390 0.8407 0.5541 0.061 Uiso 1 calc R
C13 C 0.57780(7) 0.90187(9) 0.47932(8) 0.0396(3) Uani 1 d .
C14 C 0.56392(9) 0.97198(10) 0.42705(10) 0.0531(4) Uani 1 d .
H14 H 0.5216 0.9891 0.4032 0.064 Uiso 1 calc R
C15 C 0.61331(12) 1.01722(11) 0.40996(10) 0.0651(6) Uani 1 d .
H15 H 0.6036 1.0639 0.3745 0.078 Uiso 1 calc R
C16 C 0.67577(10) 0.99324(12) 0.44503(11) 0.0616(5) Uani 1 d .
H16 H 0.7084 1.0237 0.4337 0.074 Uiso 1 calc R
C17 C 0.68994(8) 0.92478(12) 0.49644(11) 0.0565(4) Uani 1 d .
H17 H 0.7324 0.9084 0.5204 0.068 Uiso 1 calc R
C18 C 0.64152(7) 0.87940(11) 0.51332(9) 0.0459(4) Uani 1 d .
H18 H 0.6521 0.8325 0.5485 0.055 Uiso 1 calc R
O2 O 0.31570(5) 0.54124(7) 0.20536(6) 0.0497(3) Uani 1 d .
N2 N 0.30884(5) 0.76152(8) 0.37612(6) 0.0370(3) Uani 1 d .
C0AA C 0.29689(8) 0.81388(12) 0.43718(10) 0.0534(4) Uani 1 d .
H0AA H 0.2695 0.7813 0.4592 0.080 Uiso 1 calc GR
H0AB H 0.2765 0.8687 0.4158 0.080 Uiso 1 calc GR
H0AC H 0.3368 0.8263 0.4769 0.080 Uiso 1 calc GR
C19 C 0.34362(6) 0.78966(9) 0.32904(8) 0.0359(3) Uani 1 d .
C20 C 0.37314(7) 0.87112(10) 0.32781(9) 0.0442(4) Uani 1 d .
H20 H 0.3722 0.9164 0.3623 0.053 Uiso 1 calc R
C21 C 0.40396(8) 0.88180(11) 0.27298(10) 0.0514(4) Uani 1 d .
H21 H 0.4240 0.9355 0.2703 0.062 Uiso 1 calc R
C22 C 0.40560(7) 0.81367(11) 0.22168(10) 0.0498(4) Uani 1 d .
H22 H 0.4268 0.8229 0.1856 0.060 Uiso 1 calc R
C23 C 0.37639(7) 0.73256(10) 0.22307(8) 0.0405(3) Uani 1 d .
H23 H 0.3780 0.6875 0.1887 0.049 Uiso 1 calc R
C24 C 0.34432(6) 0.72011(9) 0.27755(7) 0.0322(3) Uani 1 d .
C25 C 0.30827(6) 0.64815(9) 0.29540(7) 0.0307(3) Uani 1 d .
C26 C 0.28806(6) 0.67757(9) 0.35556(7) 0.0340(3) Uani 1 d .
H26 H 0.2636 0.6444 0.3788 0.041 Uiso 1 calc R
C27 C 0.29509(6) 0.56192(9) 0.25824(7) 0.0327(3) Uani 1 d .
C28 C 0.25442(6) 0.49729(9) 0.28602(7) 0.0319(3) Uani 1 d .
H28A H 0.2138 0.5252 0.2816 0.038 Uiso 1 calc R
H28B H 0.2757 0.4844 0.3406 0.038 Uiso 1 calc R
C29 C 0.24183(8) 0.41056(11) 0.24091(9) 0.0466(4) Uani 1 d .
H29A H 0.2275 0.4234 0.1857 0.056 Uiso 1 calc R
H29B H 0.2814 0.3770 0.2530 0.056 Uiso 1 calc R
C30 C 0.19186(7) 0.35498(9) 0.26004(8) 0.0390(3) Uani 1 d .
C31 C 0.12783(7) 0.36080(11) 0.21540(9) 0.0451(4) Uani 1 d .
H31 H 0.1158 0.3981 0.1723 0.054 Uiso 1 calc R
C32 C 0.08143(7) 0.31199(11) 0.23399(9) 0.0488(4) Uani 1 d .
H32 H 0.0388 0.3161 0.2029 0.059 Uiso 1 calc R
C33 C 0.09813(7) 0.25748(10) 0.29826(9) 0.0449(4) Uani 1 d .
H33 H 0.0670 0.2254 0.3113 0.054 Uiso 1 calc R
C34 C 0.16135(8) 0.25107(10) 0.34288(9) 0.0493(4) Uani 1 d .
H34 H 0.1731 0.2142 0.3863 0.059 Uiso 1 calc R
C35 C 0.20787(8) 0.29913(10) 0.32383(9) 0.0468(4) Uani 1 d .
H35 H 0.2505 0.2937 0.3545 0.056 Uiso 1 calc R

loop_
_atom_site_aniso_label
_atom_site_aniso_U_11
_atom_site_aniso_U_22
_atom_site_aniso_U_33
_atom_site_aniso_U_23
_atom_site_aniso_U_13
_atom_site_aniso_U_12
O1 0.0647(7) 0.0549(7) 0.0487(6) -0.0124(5) 0.0348(5) -0.0094(5)
N1 0.0349(6) 0.0398(6) 0.0320(6) -0.0008(5) 0.0164(5) 0.0029(5)
C1 0.0239(6) 0.0390(7) 0.0310(6) 0.0055(6) 0.0095(5) 0.0065(5)
C2 0.0302(6) 0.0382(7) 0.0429(7) 0.0051(6) 0.0103(6) 0.0038(5)
C3 0.0323(7) 0.0458(8) 0.0522(8) 0.0136(7) 0.0168(6) 0.0023(6)
C4 0.0350(7) 0.0586(9) 0.0438(8) 0.0142(7) 0.0220(6) 0.0068(6)
C5 0.0337(7) 0.0493(8) 0.0341(7) 0.0041(6) 0.0169(6) 0.0080(6)
C6 0.0236(6) 0.0388(7) 0.0289(6) 0.0060(5) 0.0083(5) 0.0070(5)
C7 0.0249(6) 0.0386(7) 0.0290(6) 0.0038(5) 0.0090(5) 0.0056(5)
C8 0.0299(6) 0.0392(7) 0.0323(6) 0.0045(6) 0.0135(5) 0.0020(5)
C9 0.0586(9) 0.0526(9) 0.0493(9) -0.0120(7) 0.0319(8) -0.0002(7)
C10 0.0306(6) 0.0420(7) 0.0321(7) 0.0019(6) 0.0110(5) 0.0048(6)
C11 0.0312(6) 0.0357(7) 0.0328(7) 0.0024(5) 0.0110(5) 0.0045(5)
C12 0.0516(9) 0.0527(9) 0.0544(9) -0.0181(8) 0.0272(7) -0.0121(7)
C13 0.0485(8) 0.0361(7) 0.0375(7) -0.0115(6) 0.0184(6) -0.0046(6)
C14 0.0677(11) 0.0390(8) 0.0458(9) -0.0092(7) 0.0087(8) 0.0046(7)
C15 0.1200(18) 0.0337(8) 0.0435(9) -0.0031(7) 0.0289(10) -0.0152(10)
C16 0.0853(13) 0.0562(10) 0.0576(10) -0.0193(9) 0.0430(10) -0.0288(10)
C17 0.0533(9) 0.0610(10) 0.0636(10) -0.0161(9) 0.0303(8) -0.0126(8)
C18 0.0502(9) 0.0431(8) 0.0470(8) 0.0000(7) 0.0191(7) -0.0019(7)
O2 0.0644(7) 0.0520(6) 0.0445(6) -0.0089(5) 0.0340(5) -0.0132(5)
N2 0.0370(6) 0.0379(6) 0.0341(6) -0.0015(5) 0.0087(5) 0.0064(5)
C0AA 0.0616(10) 0.0512(9) 0.0489(9) -0.0091(8) 0.0200(8) 0.0112(8)
C19 0.0299(6) 0.0360(7) 0.0362(7) 0.0067(6) 0.0030(5) 0.0060(5)
C20 0.0412(8) 0.0345(7) 0.0469(8) 0.0056(6) 0.0002(6) 0.0035(6)
C21 0.0455(8) 0.0398(8) 0.0613(10) 0.0182(8) 0.0064(7) -0.0046(7)
C22 0.0455(8) 0.0530(9) 0.0514(9) 0.0179(8) 0.0162(7) -0.0040(7)
C23 0.0391(7) 0.0446(8) 0.0389(7) 0.0087(6) 0.0139(6) -0.0003(6)
C24 0.0273(6) 0.0352(7) 0.0304(6) 0.0065(5) 0.0041(5) 0.0033(5)
C25 0.0260(6) 0.0358(7) 0.0291(6) 0.0045(5) 0.0071(5) 0.0010(5)
C26 0.0306(6) 0.0390(7) 0.0320(6) 0.0036(6) 0.0094(5) 0.0025(5)
C27 0.0299(6) 0.0408(7) 0.0279(6) 0.0018(5) 0.0098(5) 0.0001(5)
C28 0.0297(6) 0.0367(7) 0.0300(6) 0.0010(5) 0.0106(5) -0.0008(5)
C29 0.0511(9) 0.0482(8) 0.0498(8) -0.0139(7) 0.0290(7) -0.0155(7)
C30 0.0449(8) 0.0371(7) 0.0406(7) -0.0124(6) 0.0215(6) -0.0098(6)
C31 0.0502(8) 0.0473(8) 0.0390(8) -0.0014(7) 0.0161(7) -0.0091(7)
C32 0.0431(8) 0.0549(9) 0.0496(9) -0.0047(7) 0.0166(7) -0.0124(7)
C33 0.0533(9) 0.0390(8) 0.0510(9) -0.0092(7) 0.0289(7) -0.0139(6)
C34 0.0635(10) 0.0394(8) 0.0472(8) 0.0034(7) 0.0211(7) -0.0049(7)
C35 0.0445(8) 0.0430(8) 0.0505(9) -0.0021(7) 0.0120(7) -0.0026(7)

loop_
_atom_type_symbol
_atom_type_description
_atom_type_scat_dispersion_real
_atom_type_scat_dispersion_imag
_atom_type_scat_source
C C 0.0181 0.0091 'International Tables Vol C Tables 4.2.6.8 and 6.1.1.4'
H H 0.0000 0.0000 'International Tables Vol C Tables 4.2.6.8 and 6.1.1.4'
N N 0.0311 0.0180 'International Tables Vol C Tables 4.2.6.8 and 6.1.1.4'
O O 0.0492 0.0322 'International Tables Vol C Tables 4.2.6.8 and 6.1.1.4'

loop_
_geom_angle_atom_site_label_1
_geom_angle_atom_site_label_2
_geom_angle_atom_site_label_3
_geom_angle
C1 N1 C9 125.12(12)
C8 N1 C1 108.59(11)
C8 N1 C9 126.26(12)
N1 C1 C2 128.98(13)
N1 C1 C6 107.93(11)
C2 C1 C6 123.08(12)
C1 C2 H2 121.7
C3 C2 C1 116.67(14)
C3 C2 H2 121.7
C2 C3 H3 119.3
C2 C3 C4 121.43(14)
C4 C3 H3 119.3
C3 C4 H4 119.3
C5 C4 C3 121.34(13)
C5 C4 H4 119.3
C4 C5 H5 120.6
C4 C5 C6 118.79(14)
C6 C5 H5 120.6
C1 C6 C5 118.68(12)
C1 C6 C7 106.79(11)
C5 C6 C7 134.52(13)
C6 C7 C10 127.31(11)
C8 C7 C6 105.88(11)
C8 C7 C10 126.78(12)
N1 C8 C7 110.80(11)
N1 C8 H8 124.6
C7 C8 H8 124.6
N1 C9 H9A 109.5
N1 C9 H9B 109.5
N1 C9 H9C 109.5
H9A C9 H9B 109.5
H9A C9 H9C 109.5
H9B C9 H9C 109.5
O1 C10 C7 121.53(13)
O1 C10 C11 120.41(13)
C7 C10 C11 118.04(11)
C10 C11 H11A 109.0
C10 C11 H11B 109.0
H11A C11 H11B 107.8
C12 C11 C10 113.03(11)
C12 C11 H11A 109.0
C12 C11 H11B 109.0
C11 C12 H12A 108.9
C11 C12 H12B 108.9
H12A C12 H12B 107.7
C13 C12 C11 113.38(12)
C13 C12 H12A 108.9
C13 C12 H12B 108.9
C14 C13 C12 121.22(15)
C18 C13 C12 121.30(14)
C18 C13 C14 117.48(15)
C13 C14 H14 119.8
C13 C14 C15 120.33(17)
C15 C14 H14 119.8
C14 C15 H15 119.8
C16 C15 C14 120.45(16)
C16 C15 H15 119.8
C15 C16 H16 120.1
C17 C16 C15 119.73(16)
C17 C16 H16 120.1
C16 C17 H17 119.9
C16 C17 C18 120.25(17)
C18 C17 H17 119.9
C13 C18 H18 119.1
C17 C18 C13 121.76(16)
C17 C18 H18 119.1
C19 N2 C0AA 125.27(13)
C26 N2 C0AA 126.06(13)
C26 N2 C19 108.67(12)
N2 C0AA H0AA 109.5
N2 C0AA H0AB 109.5
N2 C0AA H0AC 109.5
H0AA C0AA H0AB 109.5
H0AA C0AA H0AC 109.5
H0AB C0AA H0AC 109.5
N2 C19 C20 129.32(14)
N2 C19 C24 108.00(12)
C20 C19 C24 122.67(14)
C19 C20 H20 121.5
C21 C20 C19 117.02(15)
C21 C20 H20 121.5
C20 C21 H21 119.3
C20 C21 C22 121.32(14)
C22 C21 H21 119.3
C21 C22 H22 119.2
C23 C22 C21 121.65(15)
C23 C22 H22 119.2
C22 C23 H23 120.9
C22 C23 C24 118.30(15)
C24 C23 H23 120.9
C19 C24 C25 106.57(11)
C23 C24 C19 119.04(13)
C23 C24 C25 134.38(13)
C24 C25 C27 127.69(12)
C26 C25 C24 106.19(12)
C26 C25 C27 126.12(12)
N2 C26 C25 110.57(12)
N2 C26 H26 124.7
C25 C26 H26 124.7
O2 C27 C25 121.51(12)
O2 C27 C28 120.34(12)
C25 C27 C28 118.15(11)
C27 C28 H28A 108.9
C27 C28 H28B 108.9
C27 C28 C29 113.43(11)
H28A C28 H28B 107.7
C29 C28 H28A 108.9
C29 C28 H28B 108.9
C28 C29 H29A 109.2
C28 C29 H29B 109.2
H29A C29 H29B 107.9
C30 C29 C28 111.89(11)
C30 C29 H29A 109.2
C30 C29 H29B 109.2
C31 C30 C29 120.76(14)
C35 C30 C29 121.38(14)
C35 C30 C31 117.82(13)
C30 C31 H31 119.5
C32 C31 C30 121.10(14)
C32 C31 H31 119.5
C31 C32 H32 119.8
C33 C32 C31 120.31(15)
C33 C32 H32 119.8
C32 C33 H33 120.4
C34 C33 C32 119.15(14)
C34 C33 H33 120.4
C33 C34 H34 119.7
C33 C34 C35 120.56(15)
C35 C34 H34 119.7
C30 C35 C34 121.05(15)
C30 C35 H35 119.5
C34 C35 H35 119.5

loop_
_geom_bond_atom_site_label_1
_geom_bond_atom_site_label_2
_geom_bond_distance
O1 C10 1.2267(17)
N1 C1 1.3852(16)
N1 C8 1.3534(18)
N1 C9 1.4463(18)
C1 C2 1.3939(19)
C1 C6 1.4014(19)
C2 H2 0.9300
C2 C3 1.384(2)
C3 H3 0.9300
C3 C4 1.396(2)
C4 H4 0.9300
C4 C5 1.380(2)
C5 H5 0.9300
C5 C6 1.4012(18)
C6 C7 1.4429(18)
C7 C8 1.3748(18)
C7 C10 1.4516(19)
C8 H8 0.9300
C9 H9A 0.9600
C9 H9B 0.9600
C9 H9C 0.9600
C10 C11 1.5196(18)
C11 H11A 0.9700
C11 H11B 0.9700
C11 C12 1.518(2)
C12 H12A 0.9700
C12 H12B 0.9700
C12 C13 1.509(2)
C13 C14 1.386(2)
C13 C18 1.383(2)
C14 H14 0.9300
C14 C15 1.401(3)
C15 H15 0.9300
C15 C16 1.367(3)
C16 H16 0.9300
C16 C17 1.358(3)
C17 H17 0.9300
C17 C18 1.382(2)
C18 H18 0.9300
O2 C27 1.2269(16)
N2 C0AA 1.4517(18)
N2 C19 1.3855(18)
N2 C26 1.3550(18)
C0AA H0AA 0.9600
C0AA H0AB 0.9600
C0AA H0AC 0.9600
C19 C20 1.392(2)
C19 C24 1.407(2)
C20 H20 0.9300
C20 C21 1.383(2)
C21 H21 0.9300
C21 C22 1.394(2)
C22 H22 0.9300
C22 C23 1.384(2)
C23 H23 0.9300
C23 C24 1.4008(19)
C24 C25 1.4407(18)
C25 C26 1.3787(18)
C25 C27 1.4487(19)
C26 H26 0.9300
C27 C28 1.5150(17)
C28 H28A 0.9700
C28 H28B 0.9700
C28 C29 1.5187(19)
C29 H29A 0.9700
C29 H29B 0.9700
C29 C30 1.5098(19)
C30 C31 1.387(2)
C30 C35 1.382(2)
C31 H31 0.9300
C31 C32 1.386(2)
C32 H32 0.9300
C32 C33 1.377(2)
C33 H33 0.9300
C33 C34 1.373(2)
C34 H34 0.9300
C34 C35 1.387(2)
C35 H35 0.9300

loop_
_geom_torsion_atom_site_label_1
_geom_torsion_atom_site_label_2
_geom_torsion_atom_site_label_3
_geom_torsion_atom_site_label_4
_geom_torsion
O1 C10 C11 C12 0.68(19)
N1 C1 C2 C3 179.71(12)
N1 C1 C6 C5 -179.99(11)
N1 C1 C6 C7 -0.48(13)
C1 N1 C8 C7 -0.31(15)
C1 C2 C3 C4 -0.1(2)
C1 C6 C7 C8 0.29(13)
C1 C6 C7 C10 -177.81(12)
C2 C1 C6 C5 -0.47(18)
C2 C1 C6 C7 179.04(11)
C2 C3 C4 C5 0.1(2)
C3 C4 C5 C6 -0.3(2)
C4 C5 C6 C1 0.44(18)
C4 C5 C6 C7 -178.90(13)
C5 C6 C7 C8 179.69(14)
C5 C6 C7 C10 1.6(2)
C6 C1 C2 C3 0.29(19)
C6 C7 C8 N1 0.01(14)
C6 C7 C10 O1 -2.0(2)
C6 C7 C10 C11 176.11(11)
C7 C10 C11 C12 -177.50(12)
C8 N1 C1 C2 -178.99(13)
C8 N1 C1 C6 0.49(14)
C8 C7 C10 O1 -179.77(13)
C8 C7 C10 C11 -1.61(19)
C9 N1 C1 C2 -0.8(2)
C9 N1 C1 C6 178.71(13)
C9 N1 C8 C7 -178.50(13)
C10 C7 C8 N1 178.13(11)
C10 C11 C12 C13 166.46(12)
C11 C12 C13 C14 100.06(17)
C11 C12 C13 C18 -80.27(18)
C12 C13 C14 C15 179.91(14)
C12 C13 C18 C17 -179.53(14)
C13 C14 C15 C16 -0.5(2)
C14 C13 C18 C17 0.2(2)
C14 C15 C16 C17 0.4(3)
C15 C16 C17 C18 0.0(3)
C16 C17 C18 C13 -0.3(2)
C18 C13 C14 C15 0.2(2)
O2 C27 C28 C29 -1.67(18)
N2 C19 C20 C21 -178.74(13)
N2 C19 C24 C23 179.53(11)
N2 C19 C24 C25 0.03(13)
C0AA N2 C19 C20 -1.2(2)
C0AA N2 C19 C24 179.94(12)
C0AA N2 C26 C25 -179.91(12)
C19 N2 C26 C25 0.12(14)
C19 C20 C21 C22 -0.4(2)
C19 C24 C25 C26 0.04(13)
C19 C24 C25 C27 179.82(12)
C20 C19 C24 C23 0.55(19)
C20 C19 C24 C25 -178.95(12)
C20 C21 C22 C23 0.2(2)
C21 C22 C23 C24 0.4(2)
C22 C23 C24 C19 -0.71(19)
C22 C23 C24 C25 178.62(13)
C23 C24 C25 C26 -179.34(14)
C23 C24 C25 C27 0.4(2)
C24 C19 C20 C21 0.0(2)
C24 C25 C26 N2 -0.10(14)
C24 C25 C27 O2 1.0(2)
C24 C25 C27 C28 -178.58(12)
C25 C27 C28 C29 177.89(12)
C26 N2 C19 C20 178.79(13)
C26 N2 C19 C24 -0.09(14)
C26 C25 C27 O2 -179.29(13)
C26 C25 C27 C28 1.15(19)
C27 C25 C26 N2 -179.88(11)
C27 C28 C29 C30 -169.69(12)
C28 C29 C30 C31 93.31(16)
C28 C29 C30 C35 -84.43(18)
C29 C30 C31 C32 -178.03(14)
C29 C30 C35 C34 177.30(14)
C30 C31 C32 C33 1.0(2)
C31 C30 C35 C34 -0.5(2)
C31 C32 C33 C34 -1.0(2)
C32 C33 C34 C35 0.3(2)
C33 C34 C35 C30 0.5(2)
C35 C30 C31 C32 -0.2(2)
